data_2014867
loop_
_publ_author_name
'Jian-Rong Su'
'Duan-Jun Xu'

_publ_section_title
<i>catena</i>-Poly[[(1,10-phenanthroline-\k^2^<i>N</i>,<i>N</i>')manganese(II)]-di-\m-salicylato-\k^4^<i>O</i>:<i>O</i>']
_journal_issue 6
_journal_name_full 'Acta Crystallographica Section C'
_journal_page_first m256
_journal_page_last m258
_journal_paper_doi 10.1107/S0108270105011078
_journal_volume 61
_journal_year 2005
_chemical_formula_iupac '[Mn (C7 H5 O3)2 (C12 H8 N2)]'
_chemical_formula_moiety 'C26 H18 Mn N2 O6'
_chemical_formula_sum 'C26 H18 Mn N2 O6'
_chemical_formula_weight 509.36
_chemical_name_systematic Poly[bis(\m-salicylato-\k^2^O:O')(1,10-phenanthroline-\k^2^N,N')manganese(II)]
_space_group_IT_number 60
_symmetry_cell_setting orthorhombic
_symmetry_space_group_name_Hall '-P 2n 2ab'
_symmetry_space_group_name_H-M 'P b c n'
_atom_sites_solution_hydrogens geom
_atom_sites_solution_primary direct
_atom_sites_solution_secondary difmap
_audit_creation_method SHELXL97
_cell_angle_alpha 90.00
_cell_angle_beta 90.00
_cell_angle_gamma 90.00
_cell_formula_units_Z 4
_cell_length_a 23.5785(5)
_cell_length_b 12.1715(3)
_cell_length_c 7.6545(2)
_cell_measurement_reflns_used 10105
_cell_measurement_temperature 295(2)
_cell_measurement_theta_max 24.4
_cell_measurement_theta_min 2.7
_cell_volume 2196.73(9)
_computing_cell_refinement PROCESS-AUTO
_computing_data_collection 'PROCESS-AUTO (Rigaku, 1998)'
_computing_data_reduction 'CrystalStructure (Rigaku, 2002)'
_computing_molecular_graphics 'ORTEP-3 for Windows (Farrugia, 1997)'
_computing_publication_material 'WinGX (Farrugia, 1999)'
_computing_structure_refinement 'SHELXL97 (Sheldrick, 1997)'
_computing_structure_solution 'SIR92 (Altomare <i>et al.</i>, 1993)'
_diffrn_ambient_temperature 295(2)
_diffrn_detector_area_resol_mean 10.0
_diffrn_measured_fraction_theta_full 0.99
_diffrn_measured_fraction_theta_max 0.99
_diffrn_measurement_device_type 'Rigaku R-AXIS RAPID'
_diffrn_measurement_method \w
_diffrn_radiation_monochromator graphite
_diffrn_radiation_source 'fine-focus sealed tube'
_diffrn_radiation_type MoK\a
_diffrn_radiation_wavelength 0.71069
_diffrn_reflns_av_R_equivalents 0.043
_diffrn_reflns_av_sigmaI/netI 0.025
_diffrn_reflns_limit_h_max 28
_diffrn_reflns_limit_h_min -28
_diffrn_reflns_limit_k_max 14
_diffrn_reflns_limit_k_min -14
_diffrn_reflns_limit_l_max 8
_diffrn_reflns_limit_l_min -9
_diffrn_reflns_number 13706
_diffrn_reflns_theta_full 25.2
_diffrn_reflns_theta_max 25.2
_diffrn_reflns_theta_min 1.7
_diffrn_standards_decay_% 0
_diffrn_standards_interval_count 0
_diffrn_standards_interval_time 0
_diffrn_standards_number 0
_exptl_absorpt_coefficient_mu 0.649
_exptl_absorpt_correction_T_max 0.976
_exptl_absorpt_correction_T_min 0.875
_exptl_absorpt_correction_type multi-scan
_exptl_absorpt_process_details '(ABSCOR; Higashi, 1995)'
_exptl_crystal_colour 'pale yellow'
_exptl_crystal_density_diffrn 1.540
_exptl_crystal_density_method 'not measured'
_exptl_crystal_description platelet
_exptl_crystal_F_000 1044
_exptl_crystal_size_max 0.20
_exptl_crystal_size_mid 0.18
_exptl_crystal_size_min 0.03
_refine_diff_density_max 0.21
_refine_diff_density_min -0.24
_refine_ls_extinction_method none
_refine_ls_goodness_of_fit_ref 1.040
_refine_ls_hydrogen_treatment constr
_refine_ls_matrix_type full
_refine_ls_number_parameters 159
_refine_ls_number_reflns 1965
_refine_ls_number_restraints 0
_refine_ls_restrained_S_all 1.040
_refine_ls_R_factor_all 0.053
_refine_ls_R_factor_gt 0.035
_refine_ls_shift/su_max 0.001
_refine_ls_shift/su_mean 0.000
_refine_ls_structure_factor_coef Fsqd
_refine_ls_weighting_details 'calc w = 1/[\s^2^(Fo^2^)+(0.0411P)^2^+0.6755P] where P=(Fo^2^+2Fc^2^)/3'
_refine_ls_weighting_scheme calc
_refine_ls_wR_factor_gt 0.076
_refine_ls_wR_factor_ref 0.081
_reflns_number_gt 1544
_reflns_number_total 1965
_reflns_threshold_expression I>2\s(I)
_cod_data_source_file ob1227.cif
_cod_data_source_block I
_cod_depositor_comments
;
The following automatic conversions were performed:
'_symmetry_cell_setting' value 'Orthorhombic' changed to 'orthorhombic'
according to '/home/saulius/struct/CIF-dictionaries/cif_core.dic'
dictionary named 'cif_core.dic' version 2.4.1 from 2010-06-29.

Automatic conversion script
Id: cif_fix_enum 1527 2010-12-29 10:47:43Z saulius 

The following automatic conversions were performed:

'_symmetry_cell_setting' value 'Orthorhombic' changed to
'orthorhombic' according to
/home/saulius/struct/CIF-dictionaries/cif_core.dic dictionary named
'cif_core.dic' version 2.4.1 from 2010-06-29.

Automatic conversion script
Id: cif_fix_values 1715 2011-07-08 13:25:40Z adriana 
;
_cod_database_code 2014867
_cod_database_fobs_code 2014867

loop_
_symmetry_equiv_pos_as_xyz
'x, y, z'
'-x+1/2, -y+1/2, z+1/2'
'x+1/2, -y+1/2, -z'
'-x, y, -z+1/2'
'-x, -y, -z'
'x-1/2, y-1/2, -z-1/2'
'-x-1/2, y-1/2, z'
'x, -y, z-1/2'

loop_
_atom_site_label
_atom_site_fract_x
_atom_site_fract_y
_atom_site_fract_z
_atom_site_U_iso_or_equiv
_atom_site_adp_type
_atom_site_calc_flag
_atom_site_refinement_flags
_atom_site_occupancy
_atom_site_disorder_assembly
_atom_site_disorder_group
_atom_site_type_symbol
Mn 0.5000 0.62071(3) 0.2500 0.03329(15) Uani d S 1 . . Mn
O1 0.55843(6) 0.52049(12) 0.3759(2) 0.0561(5) Uani d . 1 . . O
O2 0.55714(6) 0.36152(11) 0.5183(2) 0.0417(4) Uani d . 1 . . O
O3 0.63914(7) 0.22927(12) 0.4902(3) 0.0570(5) Uani d . 1 . . O
H3 0.6077 0.2608 0.5350 0.050 Uiso d R 1 . . H
N11 0.45111(7) 0.77275(13) 0.1565(2) 0.0347(4) Uani d . 1 . . N
C1 0.57995(9) 0.43099(16) 0.4165(3) 0.0362(5) Uani d . 1 . . C
C2 0.63737(8) 0.40402(16) 0.3457(3) 0.0349(5) Uani d . 1 . . C
C3 0.66428(9) 0.30514(18) 0.3867(3) 0.0412(5) Uani d . 1 . . C
C4 0.71836(11) 0.2837(2) 0.3206(4) 0.0616(8) Uani d . 1 . . C
H4 0.7360 0.2172 0.3455 0.074 Uiso calc R 1 . . H
C5 0.74537(11) 0.3598(3) 0.2197(4) 0.0726(9) Uani d . 1 . . C
H5 0.7815 0.3451 0.1773 0.087 Uiso calc R 1 . . H
C6 0.71973(11) 0.4581(3) 0.1799(4) 0.0707(9) Uani d . 1 . . C
H6 0.7385 0.5096 0.1112 0.085 Uiso calc R 1 . . H
C7 0.66629(10) 0.4799(2) 0.2422(3) 0.0526(6) Uani d . 1 . . C
H7 0.6491 0.5465 0.2149 0.063 Uiso calc R 1 . . H
C12 0.40254(9) 0.77245(17) 0.0693(3) 0.0423(6) Uani d . 1 . . C
H12 0.3875 0.7053 0.0343 0.051 Uiso calc R 1 . . H
C13 0.37291(10) 0.86805(19) 0.0274(3) 0.0475(6) Uani d . 1 . . C
H13 0.3385 0.8641 -0.0318 0.057 Uiso calc R 1 . . H
C14 0.39489(10) 0.96747(18) 0.0743(3) 0.0453(6) Uani d . 1 . . C
H14 0.3754 1.0318 0.0480 0.054 Uiso calc R 1 . . H
C15 0.44694(9) 0.97203(15) 0.1623(3) 0.0363(5) Uani d . 1 . . C
C16 0.47493(10) 1.07284(16) 0.2089(3) 0.0437(6) Uani d . 1 . . C
H16 0.4578 1.1395 0.1814 0.052 Uiso calc R 1 . . H
C17 0.47352(9) 0.87126(15) 0.2032(3) 0.0308(5) Uani d . 1 . . C

loop_
_atom_site_aniso_label
_atom_site_aniso_U_11
_atom_site_aniso_U_22
_atom_site_aniso_U_33
_atom_site_aniso_U_12
_atom_site_aniso_U_13
_atom_site_aniso_U_23
Mn 0.0269(2) 0.0251(2) 0.0479(3) 0.000 0.0033(2) 0.000
O1 0.0443(9) 0.0456(9) 0.0783(13) 0.0173(8) 0.0091(10) 0.0191(9)
O2 0.0358(8) 0.0374(7) 0.0520(10) 0.0035(6) 0.0111(8) 0.0067(7)
O3 0.0481(10) 0.0381(8) 0.0849(14) 0.0135(7) -0.0007(9) 0.0049(9)
N11 0.0313(10) 0.0323(9) 0.0406(12) -0.0020(7) 0.0020(8) -0.0002(8)
C1 0.0321(12) 0.0355(11) 0.0410(14) 0.0056(9) -0.0005(10) -0.0004(10)
C2 0.0275(11) 0.0443(12) 0.0330(13) 0.0048(9) -0.0016(10) -0.0018(9)
C3 0.0355(12) 0.0468(12) 0.0412(15) 0.0085(10) -0.0047(11) -0.0077(11)
C4 0.0420(15) 0.0817(19) 0.0610(19) 0.0293(14) -0.0052(14) -0.0156(16)
C5 0.0344(14) 0.133(3) 0.050(2) 0.0184(16) 0.0088(13) -0.0093(19)
C6 0.0399(15) 0.122(3) 0.0496(18) -0.0031(16) 0.0119(13) 0.0162(18)
C7 0.0405(13) 0.0714(16) 0.0458(16) 0.0021(12) 0.0030(13) 0.0135(13)
C12 0.0372(13) 0.0409(12) 0.0488(16) -0.0020(10) -0.0022(11) -0.0017(10)
C13 0.0381(13) 0.0544(14) 0.0500(16) 0.0049(11) -0.0051(11) 0.0041(12)
C14 0.0439(14) 0.0450(13) 0.0470(15) 0.0132(10) 0.0038(11) 0.0076(11)
C15 0.0440(13) 0.0319(11) 0.0332(13) 0.0059(9) 0.0058(11) 0.0032(9)
C16 0.0588(14) 0.0292(10) 0.0430(15) 0.0068(9) 0.0082(12) 0.0025(9)
C17 0.0351(10) 0.0290(9) 0.0282(12) 0.0002(8) 0.0080(9) 0.0011(8)

loop_
_atom_type_symbol
_atom_type_description
_atom_type_scat_dispersion_real
_atom_type_scat_dispersion_imag
_atom_type_scat_source
C C 0.0033 0.0016 'International Tables Vol C Tables 4.2.6.8 and 6.1.1.4'
H H 0.0000 0.0000 'International Tables Vol C Tables 4.2.6.8 and 6.1.1.4'
N N 0.0061 0.0033 'International Tables Vol C Tables 4.2.6.8 and 6.1.1.4'
O O 0.0106 0.0060 'International Tables Vol C Tables 4.2.6.8 and 6.1.1.4'
Mn Mn 0.3368 0.7283 'International Tables Vol C Tables 4.2.6.8 and 6.1.1.4'

loop_
_geom_angle_atom_site_label_1
_geom_angle_atom_site_label_2
_geom_angle_atom_site_label_3
_geom_angle_site_symmetry_1
_geom_angle_site_symmetry_3
_geom_angle
_geom_angle_publ_flag
O1 Mn O1 . 4_655 108.08(9) y
O1 Mn O2 . 8_565 91.44(6) y
O1 Mn O2 . 5_666 95.07(6) y
O2 Mn O2 8_565 5_666 168.90(7) y
O1 Mn N11 . . 162.07(7) y
O1 Mn N11 . 4_655 89.76(6) y
O2 Mn N11 8_565 . 88.71(6) y
O2 Mn N11 5_666 . 82.33(6) y
N11 Mn N11 . 4_655 72.49(8) y
Mn O1 C1 . . 154.50(16) y
C1 O2 Mn . 5_666 132.62(13) y
C3 O3 H3 . . 107.0 ?
C12 N11 C17 . . 118.10(18) ?
C12 N11 Mn . . 126.07(14) ?
C17 N11 Mn . . 115.76(14) ?
O1 C1 O2 . . 124.4(2) ?
O1 C1 C2 . . 118.18(19) ?
O2 C1 C2 . . 117.38(17) ?
C7 C2 C3 . . 118.4(2) ?
C7 C2 C1 . . 120.20(19) ?
C3 C2 C1 . . 121.30(19) ?
O3 C3 C2 . . 121.4(2) ?
O3 C3 C4 . . 119.0(2) ?
C2 C3 C4 . . 119.7(2) ?
C5 C4 C3 . . 120.3(3) ?
C5 C4 H4 . . 119.9 ?
C3 C4 H4 . . 119.9 ?
C4 C5 C6 . . 120.8(2) ?
C4 C5 H5 . . 119.6 ?
C6 C5 H5 . . 119.6 ?
C7 C6 C5 . . 119.7(3) ?
C7 C6 H6 . . 120.2 ?
C5 C6 H6 . . 120.2 ?
C6 C7 C2 . . 121.2(2) ?
C6 C7 H7 . . 119.4 ?
C2 C7 H7 . . 119.4 ?
N11 C12 C13 . . 123.1(2) ?
N11 C12 H12 . . 118.4 ?
C13 C12 H12 . . 118.4 ?
C14 C13 C12 . . 119.3(2) ?
C14 C13 H13 . . 120.4 ?
C12 C13 H13 . . 120.4 ?
C13 C14 C15 . . 119.6(2) ?
C13 C14 H14 . . 120.2 ?
C15 C14 H14 . . 120.2 ?
C14 C15 C17 . . 117.44(19) ?
C14 C15 C16 . . 123.73(19) ?
C17 C15 C16 . . 118.8(2) ?
C16 C16 C15 4_655 . 121.45(13) ?
C16 C16 H16 4_655 . 119.3 ?
C15 C16 H16 . . 119.3 ?
N11 C17 C15 . . 122.4(2) ?
N11 C17 C17 . 4_655 117.92(11) ?
C15 C17 C17 . 4_655 119.68(13) ?

loop_
_geom_bond_atom_site_label_1
_geom_bond_atom_site_label_2
_geom_bond_site_symmetry_2
_geom_bond_distance
_geom_bond_publ_flag
Mn O1 . 2.0774(15) y
Mn O2 5_666 2.2375(15) y
Mn N11 . 2.2946(17) y
Mn O2 8_565 2.2375(15) ?
Mn O1 4_655 2.0774(15) ?
Mn N11 4_655 2.2946(17) ?
O1 C1 . 1.241(2) ?
O2 C1 . 1.270(3) ?
O2 Mn 5_666 2.2375(15) ?
O3 C3 . 1.353(3) ?
O3 H3 . 0.9027 ?
N11 C12 . 1.326(3) ?
N11 C17 . 1.358(2) ?
C1 C2 . 1.495(3) ?
C2 C7 . 1.395(3) ?
C2 C3 . 1.396(3) ?
C3 C4 . 1.397(3) ?
C4 C5 . 1.365(4) ?
C4 H4 . 0.9300 ?
C5 C6 . 1.374(4) ?
C5 H5 . 0.9300 ?
C6 C7 . 1.373(3) ?
C6 H6 . 0.9300 ?
C7 H7 . 0.9300 ?
C12 C13 . 1.395(3) ?
C12 H12 . 0.9300 ?
C13 C14 . 1.364(3) ?
C13 H13 . 0.9300 ?
C14 C15 . 1.401(3) ?
C14 H14 . 0.9300 ?
C15 C17 . 1.413(3) ?
C15 C16 . 1.438(3) ?
C16 C16 4_655 1.339(5) ?
C16 H16 . 0.9300 ?
C17 C17 4_655 1.440(4) ?

loop_
_geom_hbond_atom_site_label_D
_geom_hbond_atom_site_label_H
_geom_hbond_atom_site_label_A
_geom_hbond_site_symmetry_A
_geom_hbond_distance_DH
_geom_hbond_distance_HA
_geom_hbond_distance_DA
_geom_hbond_angle_DHA
_geom_hbond_publ_flag
O3 H3 O2 . 0.90 1.71 2.525(2) 148 y
C5 H5 O3 2_654 0.93 2.52 3.417(3) 161 y
C14 H14 O3 4_665 0.93 2.45 3.323(3) 157 y
